data_7220663
loop_
_publ_author_name
'Mocanu, Teodora'
'Ra\,t, Ciprian I.'
'Maxim, Catalin'
'Shova, Sergiu'
'Tudor, Violeta'
'Silvestru, Cristian'
'Andruh, Marius'

_publ_section_title
;
 Bis(4-pyridyl)mercury -- a new linear tecton in crystal engineering:
 coordination polymers and co-crystallization processes
;
_journal_issue 29
_journal_name_full CrystEngComm
_journal_page_first 5474
_journal_paper_doi 10.1039/C5CE00388A
_journal_volume 17
_journal_year 2015
_chemical_formula_sum 'C16 H14 Hg N2 O3'
_chemical_formula_weight 482.88
_chemical_name_systematic
;
 ?
;
_space_group_crystal_system orthorhombic
_space_group_IT_number 29
_space_group_name_Hall 'P 2c -2ac'
_space_group_name_H-M_alt 'P c a 21'
_symmetry_space_group_name_Hall 'P 2c -2ac'
_symmetry_space_group_name_H-M 'P c a 21'
_atom_sites_solution_hydrogens geom
_audit_creation_method SHELXL-2013
_audit_update_record
;
2015-04-24 deposited with the CCDC.
2015-06-03 downloaded from the CCDC.
;
_cell_angle_alpha 90
_cell_angle_beta 90
_cell_angle_gamma 90
_cell_formula_units_Z 8
_cell_length_a 19.150(4)
_cell_length_b 10.919(2)
_cell_length_c 14.603(3)
_cell_measurement_temperature 293(2)
_cell_volume 3053.5(11)
_computing_cell_refinement X-Area
_computing_data_collection X-Area
_computing_data_reduction X-Area
_computing_molecular_graphics 'diamond 3'
_computing_publication_material 'diamond 3'
_computing_structure_refinement 'SHELXL-2013 (Sheldrick, 2013)'
_computing_structure_solution Sir-92
_diffrn_ambient_temperature 293(2)
_diffrn_measured_fraction_theta_full 0.970
_diffrn_measured_fraction_theta_max 0.994
_diffrn_measurement_device_type stoe-ipds
_diffrn_measurement_method 'omega scans'
_diffrn_radiation_type MoK\a
_diffrn_radiation_wavelength 0.71073
_diffrn_reflns_av_R_equivalents 0.1153
_diffrn_reflns_av_unetI/netI 0.0948
_diffrn_reflns_laue_measured_fraction_full 0.970
_diffrn_reflns_laue_measured_fraction_max 0.994
_diffrn_reflns_limit_h_max 22
_diffrn_reflns_limit_h_min -22
_diffrn_reflns_limit_k_max 12
_diffrn_reflns_limit_k_min -12
_diffrn_reflns_limit_l_max 17
_diffrn_reflns_limit_l_min -15
_diffrn_reflns_number 14934
_diffrn_reflns_point_group_measured_fraction_full 0.908
_diffrn_reflns_point_group_measured_fraction_max 0.929
_diffrn_reflns_theta_full 25.242
_diffrn_reflns_theta_max 25.009
_diffrn_reflns_theta_min 2.544
_exptl_absorpt_coefficient_mu 10.095
_exptl_absorpt_correction_T_max 0.4376
_exptl_absorpt_correction_T_min 0.3806
_exptl_absorpt_correction_type multi-scan
_exptl_absorpt_process_details
;
[c.f. r.h. blessing, acta cryst. (1995), a51, 33-38]
;
_exptl_crystal_colour orange
_exptl_crystal_density_diffrn 2.101
_exptl_crystal_density_meas ?
_exptl_crystal_description prism
_exptl_crystal_F_000 1824
_exptl_crystal_size_max 0.15
_exptl_crystal_size_mid 0.1
_exptl_crystal_size_min 0.05
_refine_diff_density_max 0.844
_refine_diff_density_min -1.851
_refine_diff_density_rms 0.163
_refine_ls_abs_structure_details
;
 Flack x determined using 1084 quotients [(I+)-(I-)]/[(I+)+(I-)]
 (Parsons and Flack (2004), Acta Cryst. A60, s61).
;
_refine_ls_abs_structure_Flack 0.02(4)
_refine_ls_extinction_method none
_refine_ls_goodness_of_fit_ref 1.036
_refine_ls_hydrogen_treatment constr
_refine_ls_matrix_type full
_refine_ls_number_parameters 378
_refine_ls_number_reflns 5009
_refine_ls_number_restraints 74
_refine_ls_restrained_S_all 1.028
_refine_ls_R_factor_all 0.1050
_refine_ls_R_factor_gt 0.0505
_refine_ls_shift/su_max 0.014
_refine_ls_shift/su_mean 0.000
_refine_ls_structure_factor_coef Fsqd
_refine_ls_weighting_details 'w=1/[\s^2^(Fo^2^)+(0.0410P)^2^] where P=(Fo^2^+2Fc^2^)/3'
_refine_ls_weighting_scheme calc
_refine_ls_wR_factor_gt 0.0950
_refine_ls_wR_factor_ref 0.1148
_reflns_Friedel_coverage 0.792
_reflns_friedel_fraction_full 0.839
_reflns_friedel_fraction_max 0.859
_reflns_number_gt 3085
_reflns_number_total 5009
_reflns_threshold_expression 'I > 2\s(I)'
_cod_data_source_file c5ce00388a2.cif
_cod_data_source_block crystal5
_cod_depositor_comments
;
The following automatic conversions were performed:

'_exptl_crystal_density_meas' value 'not measured' was changed to '?'
- the value is perceived as not measured.

Automatic conversion script
Id: cif_fix_values 3271 2015-04-21 07:52:19Z andrius 

 Adding full bibliography for 7220659--7220664.cif.
;
_cod_original_cell_volume 3053.4(11)
_cod_database_code 7220663
_shelx_space_group_comment
;
The symmetry employed for this shelxl refinement is uniquely defined
by the following loop, which should always be used as a source of
symmetry information in preference to the above space-group names.
They are only intended as comments.
;
_shelxl_version_number 2013-4

loop_
_space_group_symop_operation_xyz
'x, y, z'
'-x, -y, z+1/2'
'-x+1/2, y, z+1/2'
'x+1/2, -y, z'

loop_
_atom_site_label
_atom_site_type_symbol
_atom_site_fract_x
_atom_site_fract_y
_atom_site_fract_z
_atom_site_U_iso_or_equiv
_atom_site_adp_type
_atom_site_occupancy
_atom_site_site_symmetry_order
_atom_site_calc_flag
_atom_site_refinement_flags_posn
_atom_site_refinement_flags_adp
C1 C 0.4358(16) 0.166(3) 0.100(3) 0.048(5) Uani 1 1 d . U
C2 C 0.4388(16) 0.297(3) 0.087(3) 0.045(5) Uani 1 1 d . U
C3 C 0.5003(14) 0.355(2) 0.113(3) 0.041(8) Uani 1 1 d . .
C4 C 0.5559(17) 0.291(3) 0.147(2) 0.051(9) Uani 1 1 d . .
H3B H 0.5953 0.3332 0.1663 0.061 Uiso 1 1 calc R U
C5 C 0.5546(16) 0.165(3) 0.153(2) 0.056(9) Uani 1 1 d . .
H2B H 0.5943 0.1215 0.1705 0.067 Uiso 1 1 calc R U
C6 C 0.4947(17) 0.105(3) 0.134(4) 0.065(12) Uani 1 1 d . .
H1B H 0.4924 0.0212 0.1430 0.078 Uiso 1 1 calc R U
C7 C 0.911(2) 0.226(3) 0.394(3) 0.056(6) Uani 1 1 d . U
H7A H 0.8662 0.2206 0.4194 0.067 Uiso 1 1 calc R U
C8 C 0.7649(15) 0.665(3) 0.384(4) 0.0496(17) Uani 1 1 d . U
C9 C 0.8173(17) 0.598(3) 0.347(3) 0.0497(15) Uani 1 1 d . U
H3A H 0.8131 0.5136 0.3414 0.060 Uiso 1 1 calc R U
C32 C 0.8502(15) 0.210(2) 0.150(2) 0.0425(11) Uani 1 1 d . U
H9B H 0.8766 0.1466 0.1753 0.051 Uiso 1 1 calc R U
C10 C 0.8797(17) 0.660(2) 0.316(2) 0.0497(15) Uani 1 1 d . U
H4A H 0.9165 0.6159 0.2905 0.060 Uiso 1 1 calc R U
C11 C 0.8836(18) 0.788(3) 0.325(2) 0.0496(17) Uani 1 1 d . U
H5A H 0.9231 0.8303 0.3060 0.060 Uiso 1 1 calc R U
C12 C 0.8273(17) 0.850(2) 0.363(4) 0.050(10) Uani 1 1 d . .
C13 C 1.1101(18) 0.896(3) 0.413(2) 0.054(8) Uani 1 1 d . .
H13 H 1.0852 0.9618 0.4374 0.065 Uiso 1 1 calc R U
C14 C 0.7680(16) 0.790(2) 0.390(3) 0.045(5) Uani 1 1 d . U
C15 C 0.6752(16) -0.366(3) 0.161(3) 0.0508(8) Uani 1 1 d . U
H11B H 0.6959 -0.4348 0.1863 0.061 Uiso 1 1 calc R U
C16 C 0.588(2) -0.275(4) 0.086(3) 0.071(13) Uani 1 1 d . .
H10B H 0.5445 -0.2813 0.0572 0.086 Uiso 1 1 calc R U
C17 C 0.7478(18) 0.286(3) 0.075(3) 0.0425(8) Uani 1 1 d . U
H5B H 0.7038 0.2741 0.0496 0.051 Uiso 1 1 calc R U
C18 C 0.7798(18) 0.400(2) 0.071(2) 0.0488(8) Uani 1 1 d . U
H6B H 0.7559 0.4646 0.0441 0.059 Uiso 1 1 calc R U
C19 C 0.8781(19) 0.327(3) 0.145(2) 0.054(10) Uani 1 1 d . .
H8B H 0.9220 0.3410 0.1700 0.065 Uiso 1 1 calc R U
C23 C 1.208(2) 0.829(3) 0.348(3) 0.053(11) Uani 1 1 d . .
H23 H 1.2529 0.8410 0.3263 0.064 Uiso 1 1 calc R U
C24 C 0.7123(18) -0.257(3) 0.163(3) 0.0508(8) Uani 1 1 d . U
H24 H 0.7557 -0.2532 0.1912 0.061 Uiso 1 1 calc R U
C25 C 0.6191(15) -0.164(3) 0.087(3) 0.055(10) Uani 1 1 d . .
H25 H 0.5960 -0.0966 0.0632 0.065 Uiso 1 1 calc R U
C26 C 0.7835(16) 0.186(2) 0.118(3) 0.0425(8) Uani 1 1 d . U
N2 N 0.8446(13) 0.420(2) 0.105(2) 0.0488(8) Uani 1 1 d . U
N3 N 0.6156(15) -0.378(2) 0.126(2) 0.054(7) Uani 1 1 d . .
O1 O 0.7048(12) 0.6040(15) 0.4037(17) 0.053(7) Uani 1 1 d . .
H1 H 0.6851 0.6373 0.4469 0.079 Uiso 1 1 calc R U
O2 O 0.7122(10) 0.8498(15) 0.4277(17) 0.046(5) Uani 1 1 d . U
H2 H 0.7243 0.9181 0.4449 0.068 Uiso 1 1 calc R U
O3 O 0.8295(10) 0.9757(15) 0.376(3) 0.073(7) Uani 1 1 d . .
H3 H 0.8703 0.9979 0.3803 0.110 Uiso 1 1 calc R U
O4 O 0.4998(10) 0.4784(17) 0.0976(17) 0.057(7) Uani 1 1 d . .
H7 H 0.5380 0.5071 0.1112 0.086 Uiso 1 1 calc R U
O6 O 0.3825(11) 0.3536(16) 0.0539(16) 0.045(4) Uani 1 1 d . U
H6 H 0.3667 0.4001 0.0928 0.067 Uiso 1 1 calc R U
C20 C 1.0037(18) 0.138(2) 0.325(3) 0.054(9) Uani 1 1 d . .
H007 H 1.0241 0.0686 0.2987 0.065 Uiso 1 1 calc R U
C21 C 1.0419(17) 0.243(2) 0.327(2) 0.043(5) Uani 1 1 d . U
H009 H 1.0875 0.2435 0.3046 0.052 Uiso 1 1 calc R U
C22 C 1.0133(14) 0.347(2) 0.361(3) 0.043(5) Uani 1 1 d . U
C27 C 0.9440(19) 0.338(3) 0.397(3) 0.062(12) Uani 1 1 d . .
H005 H 0.9220 0.4068 0.4214 0.074 Uiso 1 1 calc R U
C28 C 1.1126(15) 0.689(3) 0.378(3) 0.046(8) Uani 1 1 d . .
C29 C 1.1783(17) 0.712(2) 0.344(2) 0.053(9) Uani 1 1 d . .
H008 H 1.2035 0.6483 0.3175 0.064 Uiso 1 1 calc R U
C30 C 1.077(3) 0.785(4) 0.413(3) 0.079(14) Uani 1 1 d . .
H010 H 1.0317 0.7763 0.4371 0.094 Uiso 1 1 calc R U
N1 N 0.9384(16) 0.1267(19) 0.359(3) 0.056(6) Uani 1 1 d . U
N4 N 1.1725(13) 0.922(2) 0.382(3) 0.052(7) Uani 1 1 d . .
Hg1 Hg 1.06466(6) 0.51552(8) 0.36939(14) 0.0526(3) Uani 1 1 d . .
C31 C 0.6836(15) -0.151(2) 0.122(3) 0.045(7) Uani 1 1 d . .
O5 O 0.3760(12) 0.1053(16) 0.0747(17) 0.049(5) Uani 1 1 d . U
H5 H 0.3512 0.1510 0.0442 0.073 Uiso 1 1 calc R U
Hg2 Hg 0.73793(5) 0.01374(8) 0.11990(13) 0.0488(3) Uani 1 1 d . .

loop_
_atom_site_aniso_label
_atom_site_aniso_U_11
_atom_site_aniso_U_22
_atom_site_aniso_U_33
_atom_site_aniso_U_23
_atom_site_aniso_U_13
_atom_site_aniso_U_12
C1 0.056(11) 0.028(8) 0.061(13) -0.004(7) -0.005(9) -0.006(7)
C2 0.046(10) 0.029(8) 0.058(13) -0.018(8) -0.014(9) 0.007(6)
C3 0.028(14) 0.042(14) 0.05(2) -0.014(16) -0.003(17) -0.016(10)
C4 0.05(2) 0.07(2) 0.04(2) -0.005(14) -0.002(14) -0.010(14)
C5 0.038(18) 0.08(2) 0.05(2) 0.015(15) -0.002(14) 0.019(15)
C6 0.06(2) 0.039(14) 0.09(3) 0.030(17) 0.01(2) 0.029(13)
C7 0.055(12) 0.047(8) 0.064(17) 0.001(10) -0.013(12) -0.016(9)
C8 0.049(3) 0.041(3) 0.059(3) 0.013(3) 0.010(3) 0.003(3)
C9 0.049(3) 0.041(3) 0.059(3) 0.013(3) 0.010(3) 0.003(3)
C32 0.045(2) 0.031(2) 0.051(2) 0.003(2) 0.011(2) -0.010(2)
C10 0.049(3) 0.041(3) 0.059(3) 0.013(3) 0.010(3) 0.003(3)
C11 0.049(3) 0.041(3) 0.059(3) 0.013(3) 0.010(3) 0.003(3)
C12 0.05(2) 0.022(11) 0.08(3) 0.000(18) -0.01(2) 0.020(11)
C13 0.05(2) 0.056(17) 0.06(2) -0.004(14) -0.019(16) -0.001(13)
C14 0.035(10) 0.027(7) 0.075(15) 0.001(8) 0.007(10) -0.004(6)
C15 0.0353(14) 0.0518(14) 0.0653(14) 0.0124(14) 0.0000(14) -0.0080(14)
C16 0.07(3) 0.07(2) 0.08(3) 0.02(2) -0.04(2) -0.03(2)
C17 0.0451(14) 0.0315(14) 0.0508(14) 0.0026(14) 0.0112(14) -0.0102(14)
C18 0.0532(14) 0.0348(14) 0.0584(14) 0.0058(14) -0.0058(14) -0.0029(14)
C19 0.06(2) 0.047(16) 0.05(3) 0.035(15) 0.000(17) -0.014(14)
C23 0.05(2) 0.049(17) 0.06(3) 0.013(16) 0.014(19) -0.015(16)
C24 0.0353(14) 0.0518(14) 0.0653(14) 0.0124(14) 0.0000(14) -0.0080(14)
C25 0.028(16) 0.035(14) 0.10(3) 0.019(15) -0.013(17) 0.002(11)
C26 0.0451(14) 0.0315(14) 0.0508(14) 0.0026(14) 0.0112(14) -0.0102(14)
N2 0.0532(14) 0.0348(14) 0.0584(14) 0.0058(14) -0.0058(14) -0.0029(14)
N3 0.065(16) 0.037(12) 0.060(19) -0.003(14) 0.00(2) -0.028(11)
O1 0.060(15) 0.019(8) 0.08(2) 0.002(8) 0.015(11) -0.006(8)
O2 0.034(10) 0.027(7) 0.076(15) 0.002(8) 0.007(9) -0.005(6)
O3 0.061(13) 0.032(8) 0.13(2) 0.026(18) 0.017(18) -0.012(8)
O4 0.055(12) 0.041(11) 0.08(2) -0.013(11) -0.011(11) -0.004(9)
O6 0.046(10) 0.029(8) 0.059(13) -0.017(8) -0.014(9) 0.007(6)
C20 0.07(2) 0.022(12) 0.07(2) -0.013(12) -0.011(17) -0.013(12)
C21 0.043(11) 0.039(8) 0.048(14) 0.010(9) -0.010(10) 0.002(7)
C22 0.043(11) 0.039(8) 0.048(14) 0.010(9) -0.010(10) 0.002(7)
C27 0.06(3) 0.065(19) 0.06(4) -0.013(15) -0.010(19) -0.008(17)
C28 0.021(14) 0.051(14) 0.07(2) 0.01(2) -0.025(16) -0.010(10)
C29 0.07(2) 0.022(11) 0.07(3) -0.011(11) -0.007(16) 0.002(11)
C30 0.12(4) 0.08(2) 0.04(2) -0.008(17) -0.01(2) -0.04(3)
N1 0.055(12) 0.047(8) 0.064(17) 0.001(10) -0.014(12) -0.016(9)
N4 0.043(15) 0.039(11) 0.07(2) -0.003(16) 0.003(15) -0.016(10)
Hg1 0.0615(7) 0.0340(5) 0.0624(7) 0.0058(15) -0.0152(6) -0.0166(4)
C31 0.069(19) 0.019(10) 0.05(2) -0.005(13) 0.01(2) -0.004(9)
O5 0.056(11) 0.029(7) 0.061(13) -0.004(7) -0.006(9) -0.006(6)
Hg2 0.0526(6) 0.0314(4) 0.0623(7) -0.0017(16) 0.0106(10) -0.0114(4)

loop_
_atom_type_symbol
_atom_type_description
_atom_type_scat_dispersion_real
_atom_type_scat_dispersion_imag
_atom_type_scat_source
C C 0.0033 0.0016 'International Tables Vol C Tables 4.2.6.8 and 6.1.1.4'
H H 0.0000 0.0000 'International Tables Vol C Tables 4.2.6.8 and 6.1.1.4'
N N 0.0061 0.0033 'International Tables Vol C Tables 4.2.6.8 and 6.1.1.4'
O O 0.0106 0.0060 'International Tables Vol C Tables 4.2.6.8 and 6.1.1.4'
Hg Hg -2.3894 9.2266 'International Tables Vol C Tables 4.2.6.8 and 6.1.1.4'

loop_
_geom_angle_atom_site_label_1
_geom_angle_atom_site_label_2
_geom_angle_atom_site_label_3
_geom_angle
O5 C1 C6 122(3)
O5 C1 C2 119(3)
C6 C1 C2 119(3)
O6 C2 C3 125(3)
O6 C2 C1 118(2)
C3 C2 C1 117(3)
O4 C3 C4 125(2)
O4 C3 C2 114(3)
C4 C3 C2 121(3)
C3 C4 C5 121(3)
C3 C4 H3B 119.3
C5 C4 H3B 119.3
C6 C5 C4 119(3)
C6 C5 H2B 120.6
C4 C5 H2B 120.6
C5 C6 C1 122(3)
C5 C6 H1B 118.9
C1 C6 H1B 118.9
N1 C7 C27 124(4)
N1 C7 H7A 118.1
C27 C7 H7A 118.1
C9 C8 O1 116(3)
C9 C8 C14 122(3)
O1 C8 C14 121(3)
C8 C9 C10 119(3)
C8 C9 H3A 120.5
C10 C9 H3A 120.5
C26 C32 C19 120(3)
C26 C32 H9B 119.8
C19 C32 H9B 119.8
C11 C10 C9 119(3)
C11 C10 H4A 120.7
C9 C10 H4A 120.7
C12 C11 C10 119(3)
C12 C11 H5A 120.6
C10 C11 H5A 120.6
C14 C12 C11 122(2)
C14 C12 O3 117(3)
C11 C12 O3 121(3)
N4 C13 C30 128(4)
N4 C13 H13 115.8
C30 C13 H13 115.8
O2 C14 C8 118(3)
O2 C14 C12 123(2)
C8 C14 C12 119(3)
N3 C15 C24 124(3)
N3 C15 H11B 117.8
C24 C15 H11B 117.8
C25 C16 N3 124(3)
C25 C16 H10B 118.2
N3 C16 H10B 118.2
C18 C17 C26 119(3)
C18 C17 H5B 120.4
C26 C17 H5B 120.4
N2 C18 C17 122(3)
N2 C18 H6B 118.8
C17 C18 H6B 118.8
N2 C19 C32 123(3)
N2 C19 H8B 118.5
C32 C19 H8B 118.5
N4 C23 C29 121(3)
N4 C23 H23 119.6
C29 C23 H23 119.6
C15 C24 C31 119(3)
C15 C24 H24 120.3
C31 C24 H24 120.3
C16 C25 C31 121(3)
C16 C25 H25 119.6
C31 C25 H25 119.6
C32 C26 C17 117(2)
C32 C26 Hg2 124(2)
C17 C26 Hg2 119(2)
C19 N2 C18 118(2)
C15 N3 C16 116(3)
C8 O1 H1 109.5
C14 O2 H2 109.5
C12 O3 H3 109.5
C3 O4 H7 109.5
C2 O6 H6 109.5
N1 C20 C21 124(3)
N1 C20 H007 117.8
C21 C20 H007 117.8
C22 C21 C20 120(3)
C22 C21 H009 120.1
C20 C21 H009 120.1
C21 C22 C27 117(3)
C21 C22 Hg1 125(2)
C27 C22 Hg1 118(2)
C7 C27 C22 118(3)
C7 C27 H005 120.9
C22 C27 H005 120.9
C30 C28 C29 118(3)
C30 C28 Hg1 120(3)
C29 C28 Hg1 123(3)
C28 C29 C23 121(3)
C28 C29 H008 119.4
C23 C29 H008 119.4
C28 C30 C13 116(4)
C28 C30 H010 121.9
C13 C30 H010 121.9
C7 N1 C20 116(2)
C13 N4 C23 116(3)
C22 Hg1 C28 177.7(10)
C25 C31 C24 116(2)
C25 C31 Hg2 123(2)
C24 C31 Hg2 121(2)
C1 O5 H5 109.5
C26 Hg2 C31 174.9(11)

loop_
_geom_bond_atom_site_label_1
_geom_bond_atom_site_label_2
_geom_bond_distance
C1 O5 1.37(4)
C1 C6 1.40(5)
C1 C2 1.44(5)
C2 O6 1.34(4)
C2 C3 1.39(4)
C3 O4 1.36(3)
C3 C4 1.37(5)
C4 C5 1.38(5)
C4 H3B 0.9300
C5 C6 1.35(5)
C5 H2B 0.9300
C6 H1B 0.9300
C7 N1 1.32(4)
C7 C27 1.38(5)
C7 H7A 0.9300
C8 C9 1.36(5)
C8 O1 1.36(4)
C8 C14 1.37(4)
C9 C10 1.45(4)
C9 H3A 0.9300
C32 C26 1.38(5)
C32 C19 1.39(4)
C32 H9B 0.9300
C10 C11 1.41(4)
C10 H4A 0.9300
C11 C12 1.39(5)
C11 H5A 0.9300
C12 C14 1.37(5)
C12 O3 1.39(3)
C13 N4 1.31(4)
C13 C30 1.37(5)
C13 H13 0.9300
C14 O2 1.36(4)
C15 N3 1.25(4)
C15 C24 1.39(4)
C15 H11B 0.9300
C16 C25 1.35(5)
C16 N3 1.38(5)
C16 H10B 0.9300
C17 C18 1.39(4)
C17 C26 1.43(5)
C17 H5B 0.9300
C18 N2 1.36(4)
C18 H6B 0.9300
C19 N2 1.34(4)
C19 H8B 0.9300
C23 N4 1.32(4)
C23 C29 1.40(4)
C23 H23 0.9300
C24 C31 1.41(4)
C24 H24 0.9300
C25 C31 1.34(4)
C25 H25 0.9300
C26 Hg2 2.08(2)
O1 H1 0.8200
O2 H2 0.8200
O3 H3 0.8200
O4 H7 0.8200
O6 H6 0.8200
C20 N1 1.35(4)
C20 C21 1.36(4)
C20 H007 0.9300
C21 C22 1.35(4)
C21 H009 0.9300
C22 C27 1.43(5)
C22 Hg1 2.09(2)
C27 H005 0.9300
C28 C30 1.36(6)
C28 C29 1.37(5)
C28 Hg1 2.11(3)
C29 H008 0.9300
C30 H010 0.9300
C31 Hg2 2.08(2)
O5 H5 0.8200
